data_7007238
loop_
_publ_author_name
'Auvray, Nicolas'
'Basu Baul, Tushar S.'
'Braunstein, Pierre'
'Croizat, Pierre'
'Englert, Ulli'
'Herberich, Gerhard E.'
'Welter, Richard'

_publ_section_title
;
 Organometallic building blocks with amino-substituted cyclopentadienyl
 and boratabenzene ligands for the synthesis of heterometallic
 complexes and clusters.
;
_journal_issue 24
_journal_name_full 'Dalton transactions (Cambridge, England : 2003)'
_journal_page_first 2950
_journal_page_last 2958
_journal_paper_doi 10.1039/b602106a
_journal_year 2006
_chemical_formula_moiety 'C17 H15 Cl Mo N2 O3 Pt'
_chemical_formula_sum 'C17 H15 Cl Mo N2 O3 Pt'
_chemical_formula_weight 621.79
_chemical_name_systematic
;
?
;
_space_group_IT_number 2
_symmetry_cell_setting triclinic
_symmetry_space_group_name_Hall '-P 1'
_symmetry_space_group_name_H-M 'P -1'
_atom_sites_solution_hydrogens geom
_atom_sites_solution_primary direct
_atom_sites_solution_secondary difmap
_audit_creation_method SHELXL-97
_cell_angle_alpha 82.48(5)
_cell_angle_beta 83.48(5)
_cell_angle_gamma 73.05(5)
_cell_formula_units_Z 2
_cell_length_a 9.4770(10)
_cell_length_b 9.6370(10)
_cell_length_c 10.4300(10)
_cell_measurement_reflns_used 18849
_cell_measurement_temperature 173(2)
_cell_measurement_theta_max 32.032
_cell_measurement_theta_min 0.998
_cell_volume 900.5(3)
_computing_cell_refinement 'Denzo (Nonius B.V., 1998)'
_computing_data_collection 'Collect (Nonius B.V., 1998)'
_computing_data_reduction 'Denzo (Nonius B.V., 1998)'
_computing_molecular_graphics 'PLATON 98 (Spek, 1998)'
_computing_publication_material 'SHELXL-97 (Sheldrick, 1997)'
_computing_structure_refinement 'SHELXL-97 (Sheldrick, 1997)'
_computing_structure_solution 'SHELXS-97 (Sheldrick, 1997)'
_diffrn_ambient_temperature 173(2)
_diffrn_measured_fraction_theta_full 0.980
_diffrn_measured_fraction_theta_max 0.980
_diffrn_measurement_device_type KappaCCD
_diffrn_measurement_method '\p scans'
_diffrn_radiation_monochromator graphite
_diffrn_radiation_source 'fine-focus sealed tube'
_diffrn_radiation_type MoK\a
_diffrn_radiation_wavelength 0.71073
_diffrn_reflns_av_R_equivalents 0.0000
_diffrn_reflns_av_sigmaI/netI 0.1346
_diffrn_reflns_limit_h_max 14
_diffrn_reflns_limit_h_min -13
_diffrn_reflns_limit_k_max 14
_diffrn_reflns_limit_k_min -14
_diffrn_reflns_limit_l_max 15
_diffrn_reflns_limit_l_min 0
_diffrn_reflns_number 6235
_diffrn_reflns_theta_full 32.20
_diffrn_reflns_theta_max 32.20
_diffrn_reflns_theta_min 2.25
_exptl_absorpt_coefficient_mu 8.622
_exptl_absorpt_correction_type none
_exptl_crystal_colour orange
_exptl_crystal_density_diffrn 2.293
_exptl_crystal_density_method 'not measured'
_exptl_crystal_description prism
_exptl_crystal_F_000 584
_exptl_crystal_size_max 0.10
_exptl_crystal_size_mid 0.10
_exptl_crystal_size_min 0.10
_refine_diff_density_max 1.854
_refine_diff_density_min -1.846
_refine_diff_density_rms 0.234
_refine_ls_extinction_method none
_refine_ls_goodness_of_fit_ref 0.855
_refine_ls_hydrogen_treatment constr
_refine_ls_matrix_type full
_refine_ls_number_parameters 226
_refine_ls_number_reflns 6234
_refine_ls_number_restraints 0
_refine_ls_restrained_S_all 0.855
_refine_ls_R_factor_all 0.0985
_refine_ls_R_factor_gt 0.0449
_refine_ls_shift/su_max 0.000
_refine_ls_shift/su_mean 0.000
_refine_ls_structure_factor_coef Fsqd
_refine_ls_weighting_details 'calc w=1/[\s^2^(Fo^2^)+(0.0000P)^2^+0.0000P] where P=(Fo^2^+2Fc^2^)/3'
_refine_ls_weighting_scheme calc
_refine_ls_wR_factor_gt 0.0898
_refine_ls_wR_factor_ref 0.1059
_reflns_number_gt 3771
_reflns_number_total 6234
_reflns_threshold_expression >2sigma(I)
_cod_data_source_file b602106a.txt
_cod_data_source_block croizat_sur
_cod_original_cell_volume 900.49(16)
_cod_database_code 7007238

loop_
_symmetry_equiv_pos_as_xyz
'x, y, z'
'-x, -y, -z'

loop_
_atom_site_label
_atom_site_type_symbol
_atom_site_fract_x
_atom_site_fract_y
_atom_site_fract_z
_atom_site_U_iso_or_equiv
_atom_site_adp_type
_atom_site_occupancy
_atom_site_symmetry_multiplicity
_atom_site_calc_flag
_atom_site_refinement_flags
_atom_site_disorder_assembly
_atom_site_disorder_group
Pt Pt 0.47332(3) 0.23392(3) 0.14904(3) 0.02807(9) Uani 1 1 d . . .
Mo Mo 0.72886(6) 0.13795(7) 0.27513(5) 0.02932(14) Uani 1 1 d . . .
Cl Cl 0.2687(2) 0.3203(2) 0.01534(18) 0.0398(4) Uani 1 1 d . . .
O1 O 0.5489(7) 0.4359(7) 0.3750(6) 0.0605(17) Uani 1 1 d . . .
O2 O 0.5311(5) -0.0716(5) 0.3708(5) 0.0382(12) Uani 1 1 d . . .
O3 O 0.8159(6) 0.0533(7) 0.5635(5) 0.0528(15) Uani 1 1 d . . .
N1 N 0.3351(6) 0.2581(6) 0.3041(6) 0.0316(13) Uani 1 1 d . . .
N2 N 0.6301(6) 0.2077(6) -0.0090(5) 0.0291(12) Uani 1 1 d . . .
C1 C 0.6130(9) 0.3229(9) 0.3413(7) 0.0395(17) Uani 1 1 d . . .
C2 C 0.5987(8) 0.0109(8) 0.3370(6) 0.0329(15) Uani 1 1 d . . .
C3 C 0.7850(8) 0.0857(9) 0.4575(7) 0.0395(17) Uani 1 1 d . . .
C4 C 0.8335(8) 0.0075(8) 0.0995(7) 0.0338(16) Uani 1 1 d . . .
H4 H 0.8040 -0.0749 0.0848 0.041 Uiso 1 1 calc . . .
C5 C 0.9501(9) 0.0073(9) 0.1724(7) 0.045(2) Uani 1 1 d . . .
H5 H 1.0144 -0.0760 0.2158 0.054 Uiso 1 1 calc . . .
C6 C 0.9543(8) 0.1544(9) 0.1696(7) 0.0411(18) Uani 1 1 d . . .
H6 H 1.0225 0.1853 0.2110 0.049 Uiso 1 1 calc . . .
C7 C 0.8430(8) 0.2452(8) 0.0966(7) 0.0382(17) Uani 1 1 d . . .
H7 H 0.8208 0.3482 0.0796 0.046 Uiso 1 1 calc . . .
C8 C 0.7689(7) 0.1547(7) 0.0525(6) 0.0286(14) Uani 1 1 d . . .
C9 C 0.6163(9) 0.3517(9) -0.0897(7) 0.046(2) Uani 1 1 d . . .
H9A H 0.6222 0.4244 -0.0346 0.068 Uiso 1 1 calc . . .
H9B H 0.5209 0.3836 -0.1281 0.068 Uiso 1 1 calc . . .
H9C H 0.6967 0.3407 -0.1588 0.068 Uiso 1 1 calc . . .
C10 C 0.6104(9) 0.1043(9) -0.0949(8) 0.048(2) Uani 1 1 d . . .
H10A H 0.6918 0.0876 -0.1630 0.072 Uiso 1 1 calc . . .
H10B H 0.5162 0.1456 -0.1346 0.072 Uiso 1 1 calc . . .
H10C H 0.6101 0.0116 -0.0436 0.072 Uiso 1 1 calc . . .
C11 C 0.2582(7) 0.2784(7) 0.3974(7) 0.0328(15) Uani 1 1 d . . .
C12 C 0.1603(8) 0.3141(7) 0.5114(6) 0.0322(15) Uani 1 1 d . . .
C13 C 0.0183(8) 0.3043(8) 0.5223(7) 0.0393(17) Uani 1 1 d . . .
H13 H -0.0155 0.2662 0.4559 0.047 Uiso 1 1 calc . . .
C14 C -0.0768(9) 0.3496(9) 0.6296(8) 0.049(2) Uani 1 1 d . . .
H14 H -0.1764 0.3459 0.6351 0.058 Uiso 1 1 calc . . .
C15 C -0.0265(11) 0.3996(9) 0.7273(7) 0.053(2) Uani 1 1 d . . .
H15 H -0.0908 0.4298 0.8015 0.063 Uiso 1 1 calc . . .
C16 C 0.1179(11) 0.4063(9) 0.7180(8) 0.053(2) Uani 1 1 d . . .
H16 H 0.1524 0.4407 0.7863 0.063 Uiso 1 1 calc . . .
C17 C 0.2126(9) 0.3636(9) 0.6109(8) 0.0452(19) Uani 1 1 d . . .
H17 H 0.3120 0.3680 0.6051 0.054 Uiso 1 1 calc . . .

loop_
_atom_site_aniso_label
_atom_site_aniso_U_11
_atom_site_aniso_U_22
_atom_site_aniso_U_33
_atom_site_aniso_U_23
_atom_site_aniso_U_13
_atom_site_aniso_U_12
Pt 0.03062(14) 0.02924(14) 0.02615(14) -0.00454(10) 0.00029(10) -0.01144(10)
Mo 0.0291(3) 0.0375(3) 0.0243(3) -0.0065(2) 0.0019(2) -0.0140(3)
Cl 0.0450(10) 0.0384(10) 0.0379(10) 0.0000(8) -0.0135(8) -0.0127(8)
O1 0.065(4) 0.058(4) 0.067(4) -0.036(3) 0.010(3) -0.024(3)
O2 0.037(3) 0.041(3) 0.038(3) -0.002(2) -0.001(2) -0.016(2)
O3 0.053(3) 0.079(4) 0.034(3) -0.004(3) -0.012(3) -0.028(3)
N1 0.026(3) 0.030(3) 0.037(3) 0.000(3) -0.005(3) -0.006(2)
N2 0.032(3) 0.032(3) 0.024(3) -0.005(2) 0.002(2) -0.011(2)
C1 0.047(4) 0.044(4) 0.034(4) -0.014(3) -0.001(3) -0.019(4)
C2 0.034(4) 0.041(4) 0.025(3) -0.005(3) -0.001(3) -0.010(3)
C3 0.031(4) 0.057(5) 0.035(4) -0.005(4) -0.002(3) -0.021(4)
C4 0.033(4) 0.038(4) 0.031(4) -0.005(3) 0.007(3) -0.012(3)
C5 0.043(4) 0.051(5) 0.032(4) -0.003(4) 0.006(3) 0.000(4)
C6 0.033(4) 0.068(6) 0.028(4) -0.010(4) 0.001(3) -0.022(4)
C7 0.044(4) 0.041(4) 0.035(4) -0.009(3) 0.013(3) -0.025(3)
C8 0.025(3) 0.038(4) 0.023(3) -0.009(3) 0.007(3) -0.011(3)
C9 0.041(4) 0.056(5) 0.033(4) 0.007(4) 0.009(3) -0.013(4)
C10 0.053(5) 0.059(5) 0.044(5) -0.032(4) -0.003(4) -0.023(4)
C11 0.023(3) 0.032(4) 0.040(4) -0.001(3) 0.000(3) -0.005(3)
C12 0.039(4) 0.030(4) 0.027(3) -0.005(3) 0.002(3) -0.011(3)
C13 0.042(4) 0.041(4) 0.037(4) -0.004(3) 0.003(3) -0.016(3)
C14 0.047(5) 0.056(5) 0.043(5) -0.009(4) 0.015(4) -0.021(4)
C15 0.070(6) 0.050(5) 0.029(4) -0.005(4) 0.016(4) -0.011(4)
C16 0.073(6) 0.051(5) 0.031(4) -0.011(4) -0.014(4) -0.005(5)
C17 0.045(5) 0.043(5) 0.049(5) -0.009(4) -0.011(4) -0.011(4)

loop_
_atom_type_symbol
_atom_type_description
_atom_type_scat_dispersion_real
_atom_type_scat_dispersion_imag
_atom_type_scat_source
C C 0.0033 0.0016 'International Tables Vol C Tables 4.2.6.8 and 6.1.1.4'
Cl Cl 0.1484 0.1585 'International Tables Vol C Tables 4.2.6.8 and 6.1.1.4'
Mo Mo -1.6832 0.6857 'International Tables Vol C Tables 4.2.6.8 and 6.1.1.4'
N N 0.0061 0.0033 'International Tables Vol C Tables 4.2.6.8 and 6.1.1.4'
O O 0.0106 0.0060 'International Tables Vol C Tables 4.2.6.8 and 6.1.1.4'
Pt Pt -1.7033 8.3905 'International Tables Vol C Tables 4.2.6.8 and 6.1.1.4'
H H 0.0000 0.0000 'International Tables Vol C Tables 4.2.6.8 and 6.1.1.4'

loop_
_geom_angle_atom_site_label_1
_geom_angle_atom_site_label_2
_geom_angle_atom_site_label_3
_geom_angle
_geom_angle_site_symmetry_1
_geom_angle_site_symmetry_3
_geom_angle_publ_flag
N1 Pt N2 176.7(2) . . ?
N1 Pt Cl 89.83(17) . . ?
N2 Pt Cl 93.37(16) . . ?
N1 Pt Mo 96.94(16) . . ?
N2 Pt Mo 79.83(15) . . ?
Cl Pt Mo 173.11(5) . . ?
C1 Mo C2 101.4(3) . . ?
C1 Mo C3 83.1(3) . . ?
C2 Mo C3 81.2(3) . . ?
C1 Mo C8 113.4(3) . . ?
C2 Mo C8 110.8(3) . . ?
C3 Mo C8 155.9(3) . . ?
C1 Mo C4 149.0(3) . . ?
C2 Mo C4 93.1(3) . . ?
C3 Mo C4 126.5(3) . . ?
C8 Mo C4 35.7(2) . . ?
C1 Mo C7 95.3(3) . . ?
C2 Mo C7 146.3(3) . . ?
C3 Mo C7 130.1(3) . . ?
C8 Mo C7 35.6(2) . . ?
C4 Mo C7 59.8(2) . . ?
C1 Mo C6 111.8(3) . . ?
C2 Mo C6 146.7(3) . . ?
C3 Mo C6 100.2(3) . . ?
C8 Mo C6 58.2(2) . . ?
C4 Mo C6 59.1(3) . . ?
C7 Mo C6 34.7(3) . . ?
C1 Mo C5 147.3(3) . . ?
C2 Mo C5 111.1(3) . . ?
C3 Mo C5 98.0(3) . . ?
C8 Mo C5 58.6(3) . . ?
C4 Mo C5 35.3(3) . . ?
C7 Mo C5 59.1(3) . . ?
C6 Mo C5 35.6(3) . . ?
C1 Mo Pt 72.8(2) . . ?
C2 Mo Pt 70.3(2) . . ?
C3 Mo Pt 137.5(2) . . ?
C8 Mo Pt 66.26(17) . . ?
C4 Mo Pt 86.85(18) . . ?
C7 Mo Pt 87.4(2) . . ?
C6 Mo Pt 120.98(19) . . ?
C5 Mo Pt 121.1(2) . . ?
C11 N1 Pt 175.6(6) . . ?
C8 N2 C10 112.8(5) . . ?
C8 N2 C9 112.3(5) . . ?
C10 N2 C9 107.3(6) . . ?
C8 N2 Pt 102.6(4) . . ?
C10 N2 Pt 112.1(4) . . ?
C9 N2 Pt 109.9(4) . . ?
O1 C1 Mo 176.2(7) . . ?
O2 C2 Mo 175.1(6) . . ?
O3 C3 Mo 178.6(7) . . ?
C5 C4 C8 106.5(6) . . ?
C5 C4 Mo 72.8(4) . . ?
C8 C4 Mo 71.4(4) . . ?
C5 C4 H4 126.7 . . ?
C8 C4 H4 126.7 . . ?
Mo C4 H4 120.9 . . ?
C4 C5 C6 107.8(7) . . ?
C4 C5 Mo 71.9(4) . . ?
C6 C5 Mo 72.1(4) . . ?
C4 C5 H5 126.1 . . ?
C6 C5 H5 126.1 . . ?
Mo C5 H5 121.7 . . ?
C7 C6 C5 109.2(7) . . ?
C7 C6 Mo 72.4(4) . . ?
C5 C6 Mo 72.3(4) . . ?
C7 C6 H6 125.4 . . ?
C5 C6 H6 125.4 . . ?
Mo C6 H6 121.6 . . ?
C6 C7 C8 106.8(7) . . ?
C6 C7 Mo 72.8(4) . . ?
C8 C7 Mo 71.4(4) . . ?
C6 C7 H7 126.6 . . ?
C8 C7 H7 126.6 . . ?
Mo C7 H7 121.0 . . ?
C7 C8 C4 109.7(6) . . ?
C7 C8 N2 124.5(6) . . ?
C4 C8 N2 124.7(6) . . ?
C7 C8 Mo 73.0(4) . . ?
C4 C8 Mo 72.8(4) . . ?
N2 C8 Mo 111.3(4) . . ?
N2 C9 H9A 109.5 . . ?
N2 C9 H9B 109.5 . . ?
H9A C9 H9B 109.5 . . ?
N2 C9 H9C 109.5 . . ?
H9A C9 H9C 109.5 . . ?
H9B C9 H9C 109.5 . . ?
N2 C10 H10A 109.5 . . ?
N2 C10 H10B 109.5 . . ?
H10A C10 H10B 109.5 . . ?
N2 C10 H10C 109.5 . . ?
H10A C10 H10C 109.5 . . ?
H10B C10 H10C 109.5 . . ?
N1 C11 C12 176.1(7) . . ?
C13 C12 C17 120.1(7) . . ?
C13 C12 C11 122.0(7) . . ?
C17 C12 C11 118.0(7) . . ?
C12 C13 C14 120.5(7) . . ?
C12 C13 H13 119.7 . . ?
C14 C13 H13 119.7 . . ?
C15 C14 C13 119.7(8) . . ?
C15 C14 H14 120.2 . . ?
C13 C14 H14 120.2 . . ?
C14 C15 C16 119.9(7) . . ?
C14 C15 H15 120.0 . . ?
C16 C15 H15 120.0 . . ?
C17 C16 C15 120.8(8) . . ?
C17 C16 H16 119.6 . . ?
C15 C16 H16 119.6 . . ?
C16 C17 C12 119.0(7) . . ?
C16 C17 H17 120.5 . . ?
C12 C17 H17 120.5 . . ?

loop_
_geom_bond_atom_site_label_1
_geom_bond_atom_site_label_2
_geom_bond_distance
_geom_bond_site_symmetry_2
_geom_bond_publ_flag
Pt N1 1.956(6) . ?
Pt N2 2.079(5) . ?
Pt Cl 2.401(2) . ?
Pt Mo 2.7475(14) . ?
Mo C1 1.967(8) . ?
Mo C2 1.983(7) . ?
Mo C3 1.995(8) . ?
Mo C8 2.302(6) . ?
Mo C4 2.320(7) . ?
Mo C7 2.323(7) . ?
Mo C6 2.328(7) . ?
Mo C5 2.331(8) . ?
O1 C1 1.159(9) . ?
O2 C2 1.157(8) . ?
O3 C3 1.155(8) . ?
N1 C11 1.149(8) . ?
N2 C8 1.455(9) . ?
N2 C10 1.486(9) . ?
N2 C9 1.505(9) . ?
C4 C5 1.411(11) . ?
C4 C8 1.417(9) . ?
C4 H4 0.9500 . ?
C5 C6 1.426(11) . ?
C5 H5 0.9500 . ?
C6 C7 1.388(11) . ?
C6 H6 0.9500 . ?
C7 C8 1.414(9) . ?
C7 H7 0.9500 . ?
C9 H9A 0.9800 . ?
C9 H9B 0.9800 . ?
C9 H9C 0.9800 . ?
C10 H10A 0.9800 . ?
C10 H10B 0.9800 . ?
C10 H10C 0.9800 . ?
C11 C12 1.437(9) . ?
C12 C13 1.367(10) . ?
C12 C17 1.391(10) . ?
C13 C14 1.387(10) . ?
C13 H13 0.9500 . ?
C14 C15 1.369(12) . ?
C14 H14 0.9500 . ?
C15 C16 1.380(13) . ?
C15 H15 0.9500 . ?
C16 C17 1.379(12) . ?
C16 H16 0.9500 . ?
C17 H17 0.9500 . ?
